data_7225791
loop_
_publ_author_name
'Hall, Gregory S.'
'Angeles, Melissa J.'
'Hicks, Jamie'
'Turner, David R.'

_publ_section_title
;
 Centric and acentric networks using low-symmetry heterotopic
 carboxylate/pyridyl ligands
;
_journal_issue 35
_journal_name_full CrystEngComm
_journal_page_first 6614
_journal_paper_doi 10.1039/C6CE01000H
_journal_volume 18
_journal_year 2016
_chemical_formula_moiety
;
C28 H24 N6 O4 Zn, 2(C3 H7 N O)
;
_chemical_formula_sum 'C34 H38 N8 O6 Zn'
_chemical_formula_weight 720.09
_space_group_crystal_system triclinic
_space_group_IT_number 2
_space_group_name_Hall '-P 1'
_space_group_name_H-M_alt 'P -1'
_symmetry_space_group_name_Hall '-P 1'
_symmetry_space_group_name_H-M 'P -1'
_atom_sites_solution_hydrogens mixed
_audit_creation_method SHELXL-2014/7
_audit_update_record
;
2016-04-28 deposited with the CCDC.
2016-06-30 downloaded from the CCDC.
;
_cell_angle_alpha 82.8520(10)
_cell_angle_beta 87.3960(10)
_cell_angle_gamma 72.5180(10)
_cell_formula_units_Z 2
_cell_length_a 10.0203(4)
_cell_length_b 11.3836(4)
_cell_length_c 15.9371(5)
_cell_measurement_reflns_used 5034
_cell_measurement_temperature 123(2)
_cell_measurement_theta_max 26.68
_cell_measurement_theta_min 2.39
_cell_volume 1720.39(11)
_computing_cell_refinement 'Bruker SAINT'
_computing_data_collection 'Bruker APEX2'
_computing_data_reduction 'Bruker SAINT'
_computing_structure_refinement 'SHELXL-2014/7 (Sheldrick, 2014)'
_computing_structure_solution 'SHELXS-97 (Sheldrick 2008)'
_diffrn_ambient_temperature 123(2)
_diffrn_measured_fraction_theta_full 0.997
_diffrn_measured_fraction_theta_max 0.993
_diffrn_measurement_device_type 'Bruker APEX-II CCD'
_diffrn_measurement_method '\f and \w scans'
_diffrn_radiation_type MoK\a
_diffrn_radiation_wavelength 0.71073
_diffrn_reflns_av_R_equivalents 0.0332
_diffrn_reflns_av_unetI/netI 0.0514
_diffrn_reflns_Laue_measured_fraction_full 0.997
_diffrn_reflns_Laue_measured_fraction_max 0.993
_diffrn_reflns_limit_h_max 8
_diffrn_reflns_limit_h_min -13
_diffrn_reflns_limit_k_max 14
_diffrn_reflns_limit_k_min -14
_diffrn_reflns_limit_l_max 20
_diffrn_reflns_limit_l_min -20
_diffrn_reflns_number 20475
_diffrn_reflns_point_group_measured_fraction_full 0.997
_diffrn_reflns_point_group_measured_fraction_max 0.993
_diffrn_reflns_theta_full 27.500
_diffrn_reflns_theta_max 27.621
_diffrn_reflns_theta_min 2.499
_exptl_absorpt_coefficient_mu 0.770
_exptl_absorpt_correction_T_max 0.7456
_exptl_absorpt_correction_T_min 0.6840
_exptl_absorpt_correction_type multi-scan
_exptl_absorpt_process_details SADABS
_exptl_crystal_colour yellow
_exptl_crystal_density_diffrn 1.390
_exptl_crystal_description block
_exptl_crystal_F_000 752
_exptl_crystal_recrystallization_method 'Re-crystallisation from solvent'
_exptl_crystal_size_max 0.300
_exptl_crystal_size_mid 0.200
_exptl_crystal_size_min 0.100
_refine_diff_density_max 0.414
_refine_diff_density_min -0.349
_refine_diff_density_rms 0.062
_refine_ls_extinction_method none
_refine_ls_goodness_of_fit_ref 1.061
_refine_ls_hydrogen_treatment mixed
_refine_ls_matrix_type full
_refine_ls_number_parameters 502
_refine_ls_number_reflns 7924
_refine_ls_number_restraints 2
_refine_ls_restrained_S_all 1.061
_refine_ls_R_factor_all 0.0545
_refine_ls_R_factor_gt 0.0398
_refine_ls_shift/su_max 0.001
_refine_ls_shift/su_mean 0.000
_refine_ls_structure_factor_coef Fsqd
_refine_ls_weighting_details 'w=1/[\s^2^(Fo^2^)+(0.0464P)^2^] where P=(Fo^2^+2Fc^2^)/3'
_refine_ls_weighting_scheme calc
_refine_ls_wR_factor_gt 0.0911
_refine_ls_wR_factor_ref 0.0973
_reflns_Friedel_coverage 0.000
_reflns_number_gt 6299
_reflns_number_total 7924
_reflns_threshold_expression 'I > 2\s(I)'
_cod_data_source_file c6ce01000h2.cif
_cod_data_source_block 1Zn-2DMF
_cod_depositor_comments 'Adding full bibliography for 7225789--7225801.cif.'
_cod_database_code 7225791
_shelx_shelxl_version_number 2014/7
_shelx_space_group_comment
;
The symmetry employed for this shelxl refinement is uniquely defined
by the following loop, which should always be used as a source of
symmetry information in preference to the above space-group names.
They are only intended as comments.
;
_shelx_estimated_absorpt_t_min 0.802
_shelx_estimated_absorpt_t_max 0.927
_solvent_exptl_crystal_recrystallization_method DMF

loop_
_space_group_symop_operation_xyz
'x, y, z'
'-x, -y, -z'

loop_
_atom_site_label
_atom_site_type_symbol
_atom_site_fract_x
_atom_site_fract_y
_atom_site_fract_z
_atom_site_U_iso_or_equiv
_atom_site_adp_type
_atom_site_occupancy
_atom_site_site_symmetry_order
_atom_site_calc_flag
_atom_site_refinement_flags_posn
_atom_site_refinement_flags_adp
_atom_site_refinement_flags_occupancy
_atom_site_disorder_assembly
_atom_site_disorder_group
Zn1 Zn 0.72958(2) 0.35482(2) 0.80850(2) 0.01943(8) Uani 1 1 d . . . . .
O1 O 1.18885(15) 0.60230(13) 0.31653(9) 0.0285(3) Uani 1 1 d . . . . .
O2 O 1.14685(14) 0.79605(13) 0.26095(8) 0.0252(3) Uani 1 1 d . . . . .
O3 O 0.61299(14) 0.24639(13) 0.89283(9) 0.0260(3) Uani 1 1 d . . . . .
O4 O 0.53534(14) 0.34554(13) 0.76900(9) 0.0262(3) Uani 1 1 d . . . . .
O5 O 0.6465(2) 1.15517(15) 0.54243(11) 0.0472(5) Uani 1 1 d . . . . .
O6 O 0.2705(4) -0.4316(3) 0.8897(2) 0.0463(11) Uani 0.521(4) 1 d . . P A 1
O6A O 0.0119(4) -0.3660(4) 0.7987(3) 0.0564(14) Uani 0.479(4) 1 d . . P A 2
N1 N 0.66239(17) 0.54157(15) 0.82998(10) 0.0216(4) Uani 1 1 d . . . . .
N2 N 0.75071(18) 0.80792(15) 0.65989(10) 0.0225(4) Uani 1 1 d . . . . .
N3 N 0.77652(19) 0.88853(15) 0.59555(11) 0.0265(4) Uani 1 1 d D . . . .
H3N H 0.734(2) 0.9687(4) 0.5865(14) 0.040 Uiso 1 1 d D U . . .
N4 N 0.11549(17) -0.31928(15) 1.10016(10) 0.0214(4) Uani 1 1 d . . . . .
N5 N 0.09460(17) -0.05459(15) 0.90065(10) 0.0215(4) Uani 1 1 d . . . . .
N6 N 0.09591(17) 0.03981(16) 0.83974(10) 0.0232(4) Uani 1 1 d D . . . .
H6N H 0.0259(15) 0.0808(17) 0.8060(11) 0.035 Uiso 1 1 d D U . . .
N7 N 0.4691(2) 1.33383(19) 0.53405(12) 0.0392(5) Uani 1 1 d . . . . .
N8 N 0.1899(16) -0.3242(13) 0.7640(8) 0.0271(17) Uani 0.521(4) 1 d . . P A 1
N8A N 0.196(2) -0.2990(14) 0.7455(10) 0.036(3) Uani 0.479(4) 1 d . . P A 2
C1 C 0.6058(2) 0.57307(19) 0.90543(13) 0.0281(5) Uani 1 1 d . . . . .
H1 H 0.5989 0.5095 0.9485 0.034 Uiso 1 1 calc R U . . .
C2 C 0.5578(2) 0.69473(19) 0.92183(13) 0.0269(5) Uani 1 1 d . . . . .
H2 H 0.5167 0.7148 0.9751 0.032 Uiso 1 1 calc R U . . .
C3 C 0.5702(2) 0.78737(19) 0.85968(12) 0.0225(4) Uani 1 1 d . . . . .
H3 H 0.5364 0.8718 0.8698 0.027 Uiso 1 1 calc R U . . .
C4 C 0.63235(19) 0.75659(17) 0.78210(11) 0.0180(4) Uani 1 1 d . . . . .
C5 C 0.6755(2) 0.63077(18) 0.77090(12) 0.0200(4) Uani 1 1 d . . . . .
H5 H 0.7165 0.6078 0.7182 0.024 Uiso 1 1 calc R U . . .
C6 C 0.6531(2) 0.84990(18) 0.71376(12) 0.0208(4) Uani 1 1 d . . . . .
C7 C 0.5642(2) 0.98251(19) 0.70916(14) 0.0336(5) Uani 1 1 d . . . . .
H7A H 0.6219 1.0346 0.7206 0.050 Uiso 1 1 calc R U . . .
H7B H 0.4887 0.9901 0.7513 0.050 Uiso 1 1 calc R U . . .
H7C H 0.5241 1.0095 0.6525 0.050 Uiso 1 1 calc R U . . .
C8 C 0.8688(2) 0.84243(18) 0.53116(12) 0.0227(4) Uani 1 1 d . . . . .
C9 C 0.8928(2) 0.92687(19) 0.46551(13) 0.0278(5) Uani 1 1 d . . . . .
H9 H 0.8480 1.0131 0.4662 0.033 Uiso 1 1 calc R U . . .
C10 C 0.9813(2) 0.88533(19) 0.39965(13) 0.0261(5) Uani 1 1 d . . . . .
H10 H 0.9983 0.9437 0.3557 0.031 Uiso 1 1 calc R U . . .
C11 C 1.0463(2) 0.75914(18) 0.39626(12) 0.0208(4) Uani 1 1 d . . . . .
C12 C 1.0228(2) 0.67536(19) 0.46246(12) 0.0238(4) Uani 1 1 d . . . . .
H12 H 1.0670 0.5891 0.4614 0.029 Uiso 1 1 calc R U . . .
C13 C 0.9359(2) 0.71581(19) 0.52988(13) 0.0255(5) Uani 1 1 d . . . . .
H13 H 0.9221 0.6577 0.5750 0.031 Uiso 1 1 calc R U . . .
C14 C 1.1325(2) 0.71626(19) 0.32144(12) 0.0225(4) Uani 1 1 d . . . . .
C15 C 0.0267(2) -0.38864(18) 1.10520(13) 0.0253(5) Uani 1 1 d . . . . .
H15 H 0.0352 -0.4523 1.1510 0.030 Uiso 1 1 calc R U . . .
C16 C -0.0753(2) -0.37037(19) 1.04646(13) 0.0269(5) Uani 1 1 d . . . . .
H16 H -0.1359 -0.4211 1.0514 0.032 Uiso 1 1 calc R U . . .
C17 C -0.0892(2) -0.27712(18) 0.97981(13) 0.0238(4) Uani 1 1 d . . . . .
H17 H -0.1592 -0.2637 0.9384 0.029 Uiso 1 1 calc R U . . .
C18 C 0.0002(2) -0.20287(18) 0.97365(12) 0.0216(4) Uani 1 1 d . . . . .
C19 C 0.1009(2) -0.22894(18) 1.03636(12) 0.0213(4) Uani 1 1 d . . . . .
H19 H 0.1627 -0.1795 1.0334 0.026 Uiso 1 1 calc R U . . .
C20 C -0.0095(2) -0.10000(18) 0.90525(12) 0.0220(4) Uani 1 1 d . . . . .
C21 C -0.1353(2) -0.0552(2) 0.84925(14) 0.0331(5) Uani 1 1 d . . . . .
H21A H -0.1565 0.0344 0.8332 0.050 Uiso 1 1 calc R U . . .
H21B H -0.2156 -0.0730 0.8797 0.050 Uiso 1 1 calc R U . . .
H21C H -0.1161 -0.0978 0.7983 0.050 Uiso 1 1 calc R U . . .
C22 C 0.2006(2) 0.09609(18) 0.84214(12) 0.0195(4) Uani 1 1 d . . . . .
C23 C 0.30084(19) 0.06204(17) 0.90551(12) 0.0190(4) Uani 1 1 d . . . . .
H23 H 0.2992 -0.0018 0.9496 0.023 Uiso 1 1 calc R U . . .
C24 C 0.4034(2) 0.12198(17) 0.90390(12) 0.0188(4) Uani 1 1 d . . . . .
H24 H 0.4712 0.0988 0.9475 0.023 Uiso 1 1 calc R U . . .
C25 C 0.4087(2) 0.21514(17) 0.83967(12) 0.0189(4) Uani 1 1 d . . . . .
C26 C 0.3082(2) 0.24800(18) 0.77670(13) 0.0237(4) Uani 1 1 d . . . . .
H26 H 0.3104 0.3115 0.7324 0.028 Uiso 1 1 calc R U . . .
C27 C 0.2055(2) 0.19020(19) 0.77727(13) 0.0246(4) Uani 1 1 d . . . . .
H27 H 0.1378 0.2141 0.7337 0.030 Uiso 1 1 calc R U . . .
C28 C 0.5247(2) 0.27258(18) 0.83435(12) 0.0210(4) Uani 1 1 d . . . . .
C29 C 0.5757(2) 1.2481(2) 0.57230(14) 0.0320(5) Uani 1 1 d . . . . .
H29 H 0.5990 1.2596 0.6272 0.038 Uiso 1 1 calc R U . . .
C30 C 0.4249(4) 1.3224(3) 0.4504(2) 0.0819(11) Uani 1 1 d . . . . .
H30A H 0.4890 1.2485 0.4292 0.123 Uiso 1 1 calc R U . . .
H30B H 0.4261 1.3961 0.4118 0.123 Uiso 1 1 calc R U . . .
H30C H 0.3299 1.3147 0.4540 0.123 Uiso 1 1 calc R U . . .
C31 C 0.3823(3) 1.4378(2) 0.57415(17) 0.0512(7) Uani 1 1 d . . . . .
H31A H 0.2879 1.4298 0.5829 0.077 Uiso 1 1 calc R U . . .
H31B H 0.3778 1.5151 0.5379 0.077 Uiso 1 1 calc R U . . .
H31C H 0.4225 1.4392 0.6288 0.077 Uiso 1 1 calc R U . . .
C32 C 0.2645(12) -0.3466(13) 0.8356(9) 0.0403(19) Uani 0.521(4) 1 d . . P A 1
H32 H 0.3160 -0.2913 0.8439 0.048 Uiso 0.521(4) 1 calc R U P A 1
C32A C 0.0661(6) -0.3115(5) 0.7451(3) 0.0368(14) Uani 0.479(4) 1 d . . P A 2
H32A H 0.0112 -0.2724 0.6966 0.044 Uiso 0.479(4) 1 calc R U P A 2
C33 C 0.1229(7) -0.4093(5) 0.7395(4) 0.0593(18) Uani 0.521(4) 1 d . . P A 1
H33A H 0.0213 -0.3752 0.7462 0.089 Uiso 0.521(4) 1 calc R U P A 1
H33B H 0.1558 -0.4886 0.7754 0.089 Uiso 0.521(4) 1 calc R U P A 1
H33C H 0.1456 -0.4223 0.6803 0.089 Uiso 0.521(4) 1 calc R U P A 1
C33A C 0.2510(11) -0.2288(11) 0.6849(8) 0.109(5) Uani 0.479(4) 1 d . . P A 2
H33D H 0.3414 -0.2797 0.6651 0.163 Uiso 0.479(4) 1 calc R U P A 2
H33E H 0.2640 -0.1581 0.7092 0.163 Uiso 0.479(4) 1 calc R U P A 2
H33F H 0.1864 -0.1985 0.6372 0.163 Uiso 0.479(4) 1 calc R U P A 2
C34 C 0.1792(9) -0.2132(7) 0.7034(5) 0.066(2) Uani 0.521(4) 1 d . . P A 1
H34A H 0.2309 -0.1626 0.7249 0.100 Uiso 0.521(4) 1 calc R U P A 1
H34B H 0.0807 -0.1646 0.6963 0.100 Uiso 0.521(4) 1 calc R U P A 1
H34C H 0.2191 -0.2383 0.6488 0.100 Uiso 0.521(4) 1 calc R U P A 1
C34A C 0.271(2) -0.362(2) 0.8197(14) 0.106(8) Uani 0.479(4) 1 d . . P A 2
H34D H 0.2246 -0.4202 0.8483 0.159 Uiso 0.479(4) 1 calc R U P A 2
H34E H 0.2742 -0.3013 0.8577 0.159 Uiso 0.479(4) 1 calc R U P A 2
H34F H 0.3671 -0.4073 0.8042 0.159 Uiso 0.479(4) 1 calc R U P A 2

loop_
_atom_site_aniso_label
_atom_site_aniso_U_11
_atom_site_aniso_U_22
_atom_site_aniso_U_33
_atom_site_aniso_U_23
_atom_site_aniso_U_13
_atom_site_aniso_U_12
Zn1 0.02187(14) 0.02181(13) 0.01781(13) -0.00403(9) 0.00731(9) -0.01169(10)
O1 0.0313(8) 0.0289(8) 0.0276(8) -0.0100(6) 0.0150(7) -0.0119(7)
O2 0.0232(8) 0.0351(8) 0.0168(7) 0.0004(6) 0.0053(6) -0.0100(7)
O3 0.0228(8) 0.0367(8) 0.0245(8) -0.0090(6) 0.0048(6) -0.0164(7)
O4 0.0228(8) 0.0272(8) 0.0312(8) -0.0012(6) 0.0075(6) -0.0132(6)
O5 0.0618(12) 0.0344(9) 0.0401(10) -0.0024(8) 0.0122(9) -0.0090(9)
O6 0.042(2) 0.052(2) 0.046(2) 0.0061(18) -0.0025(17) -0.0198(18)
O6A 0.054(3) 0.053(3) 0.070(3) 0.001(2) 0.011(2) -0.032(2)
N1 0.0260(9) 0.0227(9) 0.0188(9) -0.0059(7) 0.0070(7) -0.0111(7)
N2 0.0281(10) 0.0214(9) 0.0189(9) -0.0018(7) 0.0055(7) -0.0099(7)
N3 0.0354(11) 0.0197(9) 0.0218(9) -0.0022(7) 0.0136(8) -0.0063(8)
N4 0.0232(9) 0.0232(9) 0.0218(9) -0.0051(7) 0.0053(7) -0.0127(7)
N5 0.0226(9) 0.0250(9) 0.0200(9) -0.0033(7) 0.0039(7) -0.0123(7)
N6 0.0196(9) 0.0297(10) 0.0228(9) 0.0008(7) -0.0003(7) -0.0127(8)
N7 0.0388(12) 0.0435(12) 0.0362(12) 0.0039(9) -0.0110(10) -0.0153(10)
N8 0.032(3) 0.019(5) 0.032(5) 0.011(3) 0.004(3) -0.017(3)
N8A 0.040(4) 0.025(7) 0.043(7) 0.014(4) 0.010(4) -0.017(4)
C1 0.0373(13) 0.0290(11) 0.0218(11) -0.0048(9) 0.0138(9) -0.0167(10)
C2 0.0314(12) 0.0321(12) 0.0208(11) -0.0107(9) 0.0128(9) -0.0138(10)
C3 0.0235(11) 0.0246(10) 0.0216(10) -0.0079(8) 0.0058(8) -0.0093(9)
C4 0.0162(10) 0.0231(10) 0.0150(9) -0.0045(8) 0.0017(8) -0.0057(8)
C5 0.0199(10) 0.0256(10) 0.0152(10) -0.0052(8) 0.0032(8) -0.0074(8)
C6 0.0217(11) 0.0245(10) 0.0161(10) -0.0070(8) 0.0036(8) -0.0052(9)
C7 0.0409(14) 0.0266(12) 0.0243(12) -0.0007(9) 0.0117(10) 0.0008(10)
C8 0.0255(11) 0.0255(11) 0.0179(10) -0.0049(8) 0.0068(8) -0.0092(9)
C9 0.0377(13) 0.0205(10) 0.0239(11) -0.0034(9) 0.0091(10) -0.0076(9)
C10 0.0321(12) 0.0272(11) 0.0205(11) -0.0011(9) 0.0079(9) -0.0131(10)
C11 0.0192(10) 0.0288(11) 0.0169(10) -0.0059(8) 0.0026(8) -0.0100(9)
C12 0.0252(11) 0.0225(10) 0.0231(11) -0.0051(8) 0.0061(9) -0.0063(9)
C13 0.0299(12) 0.0261(11) 0.0194(10) -0.0009(8) 0.0078(9) -0.0088(9)
C14 0.0187(10) 0.0343(12) 0.0188(10) -0.0072(9) 0.0011(8) -0.0131(9)
C15 0.0288(12) 0.0225(10) 0.0287(11) -0.0045(9) 0.0091(9) -0.0146(9)
C16 0.0240(11) 0.0259(11) 0.0374(13) -0.0095(10) 0.0075(10) -0.0161(9)
C17 0.0204(11) 0.0278(11) 0.0272(11) -0.0076(9) 0.0035(9) -0.0122(9)
C18 0.0214(11) 0.0234(10) 0.0239(11) -0.0083(8) 0.0061(8) -0.0112(9)
C19 0.0212(11) 0.0227(10) 0.0249(11) -0.0067(8) 0.0068(8) -0.0135(9)
C20 0.0223(11) 0.0265(11) 0.0215(10) -0.0062(8) 0.0031(8) -0.0129(9)
C21 0.0307(13) 0.0388(13) 0.0354(13) 0.0046(10) -0.0062(10) -0.0217(11)
C22 0.0155(10) 0.0222(10) 0.0215(10) -0.0044(8) 0.0064(8) -0.0067(8)
C23 0.0206(10) 0.0200(10) 0.0175(10) -0.0025(8) 0.0044(8) -0.0085(8)
C24 0.0173(10) 0.0218(10) 0.0175(10) -0.0058(8) 0.0031(8) -0.0053(8)
C25 0.0157(10) 0.0206(10) 0.0218(10) -0.0062(8) 0.0072(8) -0.0070(8)
C26 0.0207(11) 0.0240(10) 0.0246(11) 0.0056(8) 0.0038(9) -0.0079(9)
C27 0.0170(10) 0.0321(12) 0.0240(11) 0.0012(9) -0.0012(8) -0.0079(9)
C28 0.0189(10) 0.0214(10) 0.0248(11) -0.0094(8) 0.0095(9) -0.0077(8)
C29 0.0366(14) 0.0343(13) 0.0257(12) 0.0034(10) 0.0003(10) -0.0143(11)
C30 0.090(3) 0.096(3) 0.065(2) -0.0053(19) -0.043(2) -0.032(2)
C31 0.0415(16) 0.0427(15) 0.0555(18) 0.0189(13) 0.0029(13) -0.0018(13)
C32 0.026(4) 0.044(4) 0.054(4) 0.004(4) -0.012(3) -0.018(3)
C32A 0.036(3) 0.039(3) 0.034(3) -0.004(2) -0.004(2) -0.009(3)
C33 0.090(5) 0.041(4) 0.048(3) 0.000(3) -0.013(3) -0.022(3)
C33A 0.084(8) 0.074(7) 0.154(10) 0.023(6) 0.066(8) -0.024(6)
C34 0.083(6) 0.041(4) 0.076(5) 0.019(4) -0.004(5) -0.029(5)
C34A 0.094(12) 0.100(14) 0.133(16) -0.009(10) -0.056(11) -0.037(10)

loop_
_atom_type_symbol
_atom_type_description
_atom_type_scat_dispersion_real
_atom_type_scat_dispersion_imag
_atom_type_scat_source
C C 0.0033 0.0016 'International Tables Vol C Tables 4.2.6.8 and 6.1.1.4'
H H 0.0000 0.0000 'International Tables Vol C Tables 4.2.6.8 and 6.1.1.4'
N N 0.0061 0.0033 'International Tables Vol C Tables 4.2.6.8 and 6.1.1.4'
O O 0.0106 0.0060 'International Tables Vol C Tables 4.2.6.8 and 6.1.1.4'
Zn Zn 0.2839 1.4301 'International Tables Vol C Tables 4.2.6.8 and 6.1.1.4'

loop_
_geom_angle_atom_site_label_1
_geom_angle_atom_site_label_2
_geom_angle_atom_site_label_3
_geom_angle
_geom_angle_site_symmetry_1
_geom_angle_site_symmetry_3
N4 Zn1 N1 89.82(6) 2_657 .
N4 Zn1 O4 151.30(6) 2_657 .
N1 Zn1 O4 96.93(6) . .
N4 Zn1 O1 110.58(6) 2_657 2_766
N1 Zn1 O1 92.57(6) . 2_766
O4 Zn1 O1 97.00(6) . 2_766
N4 Zn1 O2 92.47(6) 2_657 2_766
N1 Zn1 O2 151.84(6) . 2_766
O4 Zn1 O2 94.42(5) . 2_766
O1 Zn1 O2 60.44(5) 2_766 2_766
N4 Zn1 O3 90.80(6) 2_657 .
N1 Zn1 O3 110.35(6) . .
O4 Zn1 O3 60.68(5) . .
O1 Zn1 O3 148.93(5) 2_766 .
O2 Zn1 O3 97.68(5) 2_766 .
N4 Zn1 C28 121.02(7) 2_657 .
N1 Zn1 C28 107.39(6) . .
O4 Zn1 C28 30.54(6) . .
O1 Zn1 C28 123.88(6) 2_766 .
O2 Zn1 C28 95.38(6) 2_766 .
O3 Zn1 C28 30.22(6) . .
N4 Zn1 C14 102.99(6) 2_657 2_766
N1 Zn1 C14 122.19(6) . 2_766
O4 Zn1 C14 96.90(6) . 2_766
O1 Zn1 C14 30.05(6) 2_766 2_766
O2 Zn1 C14 30.40(6) 2_766 2_766
O3 Zn1 C14 125.25(6) . 2_766
C28 Zn1 C14 112.47(6) . 2_766
C14 O1 Zn1 90.25(12) . 2_766
C14 O2 Zn1 89.36(12) . 2_766
C28 O3 Zn1 86.43(11) . .
C28 O4 Zn1 91.94(12) . .
C5 N1 C1 118.68(17) . .
C5 N1 Zn1 121.42(12) . .
C1 N1 Zn1 119.90(14) . .
C6 N2 N3 118.42(17) . .
N2 N3 C8 119.06(16) . .
N2 N3 H3N 126.7(16) . .
C8 N3 H3N 113.9(16) . .
C19 N4 C15 118.33(17) . .
C19 N4 Zn1 121.80(13) . 2_657
C15 N4 Zn1 119.87(14) . 2_657
C20 N5 N6 119.39(17) . .
N5 N6 C22 118.09(16) . .
N5 N6 H6N 125.4(15) . .
C22 N6 H6N 114.8(15) . .
C29 N7 C31 123.0(2) . .
C29 N7 C30 121.1(2) . .
C31 N7 C30 115.7(2) . .
C32 N8 C33 122.6(10) . .
C32 N8 C34 121.6(12) . .
C33 N8 C34 115.7(11) . .
C32A N8A C33A 125.6(14) . .
C32A N8A C34A 112.2(11) . .
C33A N8A C34A 122.1(17) . .
N1 C1 C2 121.91(19) . .
N1 C1 H1 119.0 . .
C2 C1 H1 119.0 . .
C1 C2 C3 119.13(18) . .
C1 C2 H2 120.4 . .
C3 C2 H2 120.4 . .
C2 C3 C4 119.90(18) . .
C2 C3 H3 120.0 . .
C4 C3 H3 120.1 . .
C3 C4 C5 116.72(18) . .
C3 C4 C6 123.00(17) . .
C5 C4 C6 120.28(16) . .
N1 C5 C4 123.61(17) . .
N1 C5 H5 118.2 . .
C4 C5 H5 118.2 . .
N2 C6 C4 115.06(17) . .
N2 C6 C7 124.03(18) . .
C4 C6 C7 120.91(17) . .
C6 C7 H7A 109.5 . .
C6 C7 H7B 109.5 . .
H7A C7 H7B 109.5 . .
C6 C7 H7C 109.5 . .
H7A C7 H7C 109.5 . .
H7B C7 H7C 109.5 . .
N3 C8 C9 117.99(18) . .
N3 C8 C13 122.50(18) . .
C9 C8 C13 119.51(18) . .
C10 C9 C8 120.03(19) . .
C10 C9 H9 120.0 . .
C8 C9 H9 120.0 . .
C9 C10 C11 121.22(19) . .
C9 C10 H10 119.4 . .
C11 C10 H10 119.4 . .
C12 C11 C10 118.41(18) . .
C12 C11 C14 121.39(18) . .
C10 C11 C14 120.13(18) . .
C13 C12 C11 121.05(19) . .
C13 C12 H12 119.5 . .
C11 C12 H12 119.5 . .
C12 C13 C8 119.75(19) . .
C12 C13 H13 120.1 . .
C8 C13 H13 120.1 . .
O1 C14 O2 119.95(18) . .
O1 C14 C11 120.82(18) . .
O2 C14 C11 119.22(18) . .
O1 C14 Zn1 59.71(10) . 2_766
O2 C14 Zn1 60.25(10) . 2_766
C11 C14 Zn1 177.89(14) . 2_766
N4 C15 C16 122.21(19) . .
N4 C15 H15 118.9 . .
C16 C15 H15 118.9 . .
C15 C16 C17 119.24(18) . .
C15 C16 H16 120.4 . .
C17 C16 H16 120.4 . .
C16 C17 C18 119.75(19) . .
C16 C17 H17 120.1 . .
C18 C17 H17 120.1 . .
C19 C18 C17 116.74(19) . .
C19 C18 C20 120.23(17) . .
C17 C18 C20 123.03(18) . .
N4 C19 C18 123.72(17) . .
N4 C19 H19 118.1 . .
C18 C19 H19 118.1 . .
N5 C20 C18 114.87(18) . .
N5 C20 C21 125.41(19) . .
C18 C20 C21 119.71(17) . .
C20 C21 H21A 109.5 . .
C20 C21 H21B 109.5 . .
H21A C21 H21B 109.5 . .
C20 C21 H21C 109.5 . .
H21A C21 H21C 109.5 . .
H21B C21 H21C 109.5 . .
N6 C22 C23 122.69(18) . .
N6 C22 C27 118.15(18) . .
C23 C22 C27 119.16(17) . .
C24 C23 C22 119.74(18) . .
C24 C23 H23 120.1 . .
C22 C23 H23 120.1 . .
C25 C24 C23 121.24(18) . .
C25 C24 H24 119.4 . .
C23 C24 H24 119.4 . .
C24 C25 C26 118.43(17) . .
C24 C25 C28 121.19(18) . .
C26 C25 C28 120.23(18) . .
C27 C26 C25 121.26(18) . .
C27 C26 H26 119.4 . .
C25 C26 H26 119.4 . .
C26 C27 C22 120.17(19) . .
C26 C27 H27 119.9 . .
C22 C27 H27 119.9 . .
O3 C28 O4 120.63(18) . .
O3 C28 C25 120.36(18) . .
O4 C28 C25 118.98(18) . .
O3 C28 Zn1 63.35(10) . .
O4 C28 Zn1 57.52(10) . .
C25 C28 Zn1 172.48(13) . .
O5 C29 N7 125.0(2) . .
O5 C29 H29 117.5 . .
N7 C29 H29 117.5 . .
N7 C30 H30A 109.5 . .
N7 C30 H30B 109.5 . .
H30A C30 H30B 109.5 . .
N7 C30 H30C 109.5 . .
H30A C30 H30C 109.5 . .
H30B C30 H30C 109.5 . .
N7 C31 H31A 109.5 . .
N7 C31 H31B 109.5 . .
H31A C31 H31B 109.5 . .
N7 C31 H31C 109.5 . .
H31A C31 H31C 109.5 . .
H31B C31 H31C 109.5 . .
O6 C32 N8 124.6(12) . .
O6 C32 H32 117.7 . .
N8 C32 H32 117.7 . .
O6A C32A N8A 127.6(7) . .
O6A C32A H32A 116.2 . .
N8A C32A H32A 116.2 . .
N8 C33 H33A 109.5 . .
N8 C33 H33B 109.5 . .
H33A C33 H33B 109.5 . .
N8 C33 H33C 109.5 . .
H33A C33 H33C 109.5 . .
H33B C33 H33C 109.5 . .
N8A C33A H33D 109.5 . .
N8A C33A H33E 109.5 . .
H33D C33A H33E 109.5 . .
N8A C33A H33F 109.5 . .
H33D C33A H33F 109.5 . .
H33E C33A H33F 109.5 . .
N8 C34 H34A 109.5 . .
N8 C34 H34B 109.5 . .
H34A C34 H34B 109.5 . .
N8 C34 H34C 109.5 . .
H34A C34 H34C 109.5 . .
H34B C34 H34C 109.5 . .
N8A C34A H34D 109.5 . .
N8A C34A H34E 109.5 . .
H34D C34A H34E 109.5 . .
N8A C34A H34F 109.5 . .
H34D C34A H34F 109.5 . .
H34E C34A H34F 109.5 . .

loop_
_geom_bond_atom_site_label_1
_geom_bond_atom_site_label_2
_geom_bond_distance
_geom_bond_site_symmetry_2
Zn1 N4 2.0914(17) 2_657
Zn1 N1 2.0953(16) .
Zn1 O4 2.1088(14) .
Zn1 O1 2.1740(14) 2_766
Zn1 O2 2.1860(14) 2_766
Zn1 O3 2.2373(14) .
Zn1 C28 2.4985(19) .
Zn1 C14 2.5178(19) 2_766
O1 C14 1.261(2) .
O1 Zn1 2.1741(14) 2_766
O2 C14 1.274(2) .
O2 Zn1 2.1860(14) 2_766
O3 C28 1.260(2) .
O4 C28 1.270(2) .
O5 C29 1.222(3) .
O6 C32 1.202(14) .
O6A C32A 1.199(6) .
N1 C5 1.329(2) .
N1 C1 1.349(2) .
N2 C6 1.291(2) .
N2 N3 1.358(2) .
N3 C8 1.393(2) .
N3 H3N 0.8800(10) .
N4 C19 1.333(2) .
N4 C15 1.350(2) .
N4 Zn1 2.0914(17) 2_657
N5 C20 1.291(2) .
N5 N6 1.358(2) .
N6 C22 1.388(2) .
N6 H6N 0.8799(10) .
N7 C29 1.323(3) .
N7 C31 1.444(3) .
N7 C30 1.456(3) .
N8 C32 1.35(2) .
N8 C33 1.431(15) .
N8 C34 1.472(10) .
N8A C32A 1.356(17) .
N8A C33A 1.376(11) .
N8A C34A 1.42(2) .
C1 C2 1.377(3) .
C1 H1 0.9500 .
C2 C3 1.384(3) .
C2 H2 0.9500 .
C3 C4 1.395(3) .
C3 H3 0.9500 .
C4 C5 1.398(3) .
C4 C6 1.477(3) .
C5 H5 0.9500 .
C6 C7 1.499(3) .
C7 H7A 0.9800 .
C7 H7B 0.9800 .
C7 H7C 0.9800 .
C8 C9 1.393(3) .
C8 C13 1.398(3) .
C9 C10 1.378(3) .
C9 H9 0.9500 .
C10 C11 1.395(3) .
C10 H10 0.9500 .
C11 C12 1.393(3) .
C11 C14 1.484(3) .
C12 C13 1.386(3) .
C12 H12 0.9500 .
C13 H13 0.9500 .
C14 Zn1 2.5178(19) 2_766
C15 C16 1.369(3) .
C15 H15 0.9500 .
C16 C17 1.385(3) .
C16 H16 0.9500 .
C17 C18 1.397(3) .
C17 H17 0.9500 .
C18 C19 1.394(3) .
C18 C20 1.481(3) .
C19 H19 0.9500 .
C20 C21 1.500(3) .
C21 H21A 0.9800 .
C21 H21B 0.9800 .
C21 H21C 0.9800 .
C22 C23 1.393(3) .
C22 C27 1.404(3) .
C23 C24 1.392(3) .
C23 H23 0.9500 .
C24 C25 1.391(3) .
C24 H24 0.9500 .
C25 C26 1.390(3) .
C25 C28 1.490(3) .
C26 C27 1.377(3) .
C26 H26 0.9500 .
C27 H27 0.9500 .
C29 H29 0.9500 .
C30 H30A 0.9800 .
C30 H30B 0.9800 .
C30 H30C 0.9800 .
C31 H31A 0.9800 .
C31 H31B 0.9800 .
C31 H31C 0.9800 .
C32 H32 0.9500 .
C32A H32A 0.9500 .
C33 H33A 0.9800 .
C33 H33B 0.9800 .
C33 H33C 0.9800 .
C33A H33D 0.9800 .
C33A H33E 0.9800 .
C33A H33F 0.9800 .
C34 H34A 0.9800 .
C34 H34B 0.9800 .
C34 H34C 0.9800 .
C34A H34D 0.9800 .
C34A H34E 0.9800 .
C34A H34F 0.9800 .

loop_
_geom_hbond_atom_site_label_D
_geom_hbond_atom_site_label_H
_geom_hbond_atom_site_label_A
_geom_hbond_distance_DH
_geom_hbond_distance_HA
_geom_hbond_distance_DA
_geom_hbond_angle_DHA
_geom_hbond_site_symmetry_A
N3 H3N O5 0.8800(10) 2.082(5) 2.952(2) 170(2) .
N6 H6N O2 0.8799(10) 2.107(4) 2.977(2) 170(2) 2_666
